data_7214082
loop_
_publ_author_name
'Emerson, Adrian J.'
'Edwards, Alison J.'
'Batten, Stuart R.'
'Turner, David R.'

_publ_section_title
;
 A neutron diffraction study of hydrogen bonding in isostructural
 potassium and ammonium lanthanoidates
;
_journal_issue 9
_journal_name_full CrystEngComm
_journal_page_first 1625
_journal_paper_doi 10.1039/c3ce42031k
_journal_volume 16
_journal_year 2014
_chemical_formula_moiety
;
C16 H16 Gd N12 O8, C12 H28 K O8, H2 O 
;
_chemical_formula_sum 'C28 H46 Gd K N12 O17'
_chemical_formula_weight 1019.12
_chemical_name_common '[Gd(cdm)4(H2O)4][K(18c6)(H2O)2].H2O'
_chemical_name_systematic
; 
 ? 
;
_space_group_IT_number 14
_symmetry_cell_setting monoclinic
_symmetry_space_group_name_Hall '-P 2yn'
_symmetry_space_group_name_H-M 'P 1 21/n 1'
_atom_sites_solution_hydrogens geom
_atom_sites_solution_primary direct
_atom_sites_solution_secondary difmap
_audit_creation_method SHELXL-97
_cell_angle_alpha 90.00
_cell_angle_beta 112.917(4)
_cell_angle_gamma 90.00
_cell_formula_units_Z 4
_cell_length_a 13.3165(4)
_cell_length_b 24.1680(6)
_cell_length_c 14.0333(4)
_cell_measurement_reflns_used 8873
_cell_measurement_temperature 123.1(4)
_cell_measurement_theta_max 30.9226
_cell_measurement_theta_min 2.2947
_cell_volume 4159.9(2)
_computing_cell_refinement
;
CrysAlisPro, Agilent Technologies,
Version 1.171.35.15 (release 03-08-2011 CrysAlis171 .NET)
(compiled Aug  3 2011,13:03:54)
;
_computing_data_collection
;
CrysAlisPro, Agilent Technologies,
Version 1.171.35.15 (release 03-08-2011 CrysAlis171 .NET)
(compiled Aug  3 2011,13:03:54)
;
_computing_data_reduction
;
CrysAlisPro, Agilent Technologies,
Version 1.171.35.15 (release 03-08-2011 CrysAlis171 .NET)
(compiled Aug  3 2011,13:03:54)
;
_computing_structure_refinement 'SHELXL-97 (Sheldrick, 2008)'
_computing_structure_solution 'SHELXS-97 (Sheldrick, 2008)'
_diffrn_ambient_temperature 123.1(4)
_diffrn_detector_area_resol_mean 10.3389
_diffrn_measured_fraction_theta_full 0.999
_diffrn_measured_fraction_theta_max 0.877
_diffrn_measurement_device_type 'Xcalibur, Ruby, Gemini ultra'
_diffrn_measurement_method '\w scans'
_diffrn_radiation_monochromator graphite
_diffrn_radiation_source 'Enhance (Mo) X-ray Source'
_diffrn_radiation_type 'Mo K\a'
_diffrn_radiation_wavelength 0.7107
_diffrn_reflns_av_R_equivalents 0.0262
_diffrn_reflns_av_sigmaI/netI 0.0403
_diffrn_reflns_limit_h_max 18
_diffrn_reflns_limit_h_min -12
_diffrn_reflns_limit_k_max 22
_diffrn_reflns_limit_k_min -34
_diffrn_reflns_limit_l_max 18
_diffrn_reflns_limit_l_min -19
_diffrn_reflns_number 25304
_diffrn_reflns_theta_full 27.50
_diffrn_reflns_theta_max 31.01
_diffrn_reflns_theta_min 1.86
_exptl_absorpt_coefficient_mu 1.778
_exptl_absorpt_correction_T_max 1.00000
_exptl_absorpt_correction_T_min 0.41863
_exptl_absorpt_correction_type multi-scan
_exptl_absorpt_process_details
;
CrysAlisPro, Agilent Technologies,
Version 1.171.35.15 (release 03-08-2011 CrysAlis171 .NET)
(compiled Aug  3 2011,13:03:54)
Empirical absorption correction using spherical harmonics,
 implemented in SCALE3 ABSPACK scaling algorithm.
;
_exptl_crystal_colour colourless
_exptl_crystal_density_diffrn 1.627
_exptl_crystal_density_method 'not measured'
_exptl_crystal_description block
_exptl_crystal_F_000 2068
_exptl_crystal_size_max 0.26
_exptl_crystal_size_mid 0.20
_exptl_crystal_size_min 0.20
_refine_diff_density_max 1.605
_refine_diff_density_min -1.145
_refine_diff_density_rms 0.100
_refine_ls_extinction_method none
_refine_ls_goodness_of_fit_ref 1.044
_refine_ls_hydrogen_treatment mixed
_refine_ls_matrix_type full
_refine_ls_number_parameters 608
_refine_ls_number_reflns 11634
_refine_ls_number_restraints 24
_refine_ls_restrained_S_all 1.043
_refine_ls_R_factor_all 0.0398
_refine_ls_R_factor_gt 0.0292
_refine_ls_shift/su_max 0.002
_refine_ls_shift/su_mean 0.000
_refine_ls_structure_factor_coef Fsqd
_refine_ls_weighting_details 'calc w=1/[\s^2^(Fo^2^)+(0.0167P)^2^+4.7884P] where P=(Fo^2^+2Fc^2^)/3'
_refine_ls_weighting_scheme calc
_refine_ls_wR_factor_gt 0.0593
_refine_ls_wR_factor_ref 0.0644
_reflns_number_gt 9790
_reflns_number_total 11634
_reflns_threshold_expression >2sigma(I)
_cod_data_source_file c3ce42031k.txt
_cod_data_source_block KGd
_cod_original_sg_symbol_H-M P2(1)/n
_cod_database_code 7214082

loop_
_symmetry_equiv_pos_as_xyz
'x, y, z'
'-x+1/2, y+1/2, -z+1/2'
'-x, -y, -z'
'x-1/2, -y-1/2, z-1/2'

loop_
_atom_site_label
_atom_site_type_symbol
_atom_site_fract_x
_atom_site_fract_y
_atom_site_fract_z
_atom_site_U_iso_or_equiv
_atom_site_adp_type
_atom_site_occupancy
_atom_site_symmetry_multiplicity
_atom_site_calc_flag
_atom_site_refinement_flags
_atom_site_disorder_assembly
_atom_site_disorder_group
Gd1 Gd 0.745510(8) 0.133718(4) 0.077841(8) 0.01101(3) Uani 1 1 d . . .
O1 O 0.77054(12) 0.04317(7) 0.02307(13) 0.0165(3) Uani 1 1 d . . .
O2 O 0.93344(12) 0.14819(7) 0.13791(12) 0.0155(3) Uani 1 1 d . . .
O3 O 0.72037(12) 0.22868(7) 0.03533(13) 0.0164(3) Uani 1 1 d . . .
O4 O 0.57421(12) 0.12651(7) -0.06861(12) 0.0160(3) Uani 1 1 d . . .
O5 O 0.79199(13) 0.14546(7) -0.07573(13) 0.0175(3) Uani 1 1 d D . .
H1 H 0.8580(7) 0.1381(12) -0.061(2) 0.026 Uiso 1 1 d D . .
H2 H 0.781(2) 0.1759(6) -0.107(2) 0.026 Uiso 1 1 d D . .
O6 O 0.77447(18) 0.18873(7) 0.23229(15) 0.0266(4) Uani 1 1 d D . .
H3 H 0.762(3) 0.1732(12) 0.2800(17) 0.040 Uiso 1 1 d D . .
H4 H 0.771(3) 0.2232(2) 0.238(3) 0.040 Uiso 1 1 d D . .
O7 O 0.60282(13) 0.10481(9) 0.13689(14) 0.0271(4) Uani 1 1 d D . .
H5 H 0.623(3) 0.1121(14) 0.2001(6) 0.041 Uiso 1 1 d D . .
H6 H 0.5344(2) 0.1048(14) 0.109(2) 0.041 Uiso 1 1 d D . .
O8 O 0.82450(13) 0.07878(7) 0.23005(13) 0.0166(3) Uani 1 1 d D . .
H7 H 0.808(2) 0.0464(4) 0.240(2) 0.025 Uiso 1 1 d D . .
H8 H 0.8836(12) 0.0867(12) 0.2789(15) 0.025 Uiso 1 1 d D . .
O9 O 0.69017(15) 0.12739(8) 0.34571(14) 0.0239(4) Uani 1 1 d D . .
H9 H 0.721(2) 0.1025(9) 0.3889(19) 0.036 Uiso 1 1 d D . .
H10 H 0.6420(18) 0.1398(12) 0.365(2) 0.036 Uiso 1 1 d D . .
O10 O 0.77284(14) 0.04092(8) 0.48838(14) 0.0257(4) Uani 1 1 d . A .
O11 O 0.94369(15) 0.07389(8) 0.68499(15) 0.0284(4) Uani 1 1 d . A .
O12 O 0.93150(18) 0.18582(9) 0.63307(19) 0.0441(6) Uani 1 1 d . A .
O13 O 0.7290(2) 0.23498(10) 0.53882(17) 0.0480(6) Uani 1 1 d . A .
O14 O 0.54126(18) 0.17455(12) 0.41060(19) 0.0523(7) Uani 1 1 d . A .
O15 O 0.55947(16) 0.06267(11) 0.45340(17) 0.0435(6) Uani 1 1 d . A .
O16A O 0.744(2) 0.0379(5) 0.7676(8) 0.029(7) Uani 0.32(13) 1 d PD A 1
H15 H 0.769(3) 0.0055(3) 0.778(3) 0.043 Uiso 1 1 d D . .
H16 H 0.745(2) 0.0483(14) 0.8248(15) 0.043 Uiso 1 1 d D . .
O17 O 0.58143(14) 0.14663(8) 0.70967(15) 0.0258(4) Uani 1 1 d D A .
H17 H 0.605(3) 0.1371(13) 0.7721(7) 0.039 Uiso 1 1 d D . .
H18 H 0.5164(8) 0.1358(13) 0.684(2) 0.039 Uiso 1 1 d D . .
N1 N 0.95045(16) 0.02344(9) 0.10192(17) 0.0187(4) Uani 1 1 d D . .
H1A H 0.963(2) 0.0588(3) 0.117(2) 0.028 Uiso 1 1 d D . .
H1B H 1.0027(16) -0.0015(9) 0.121(2) 0.028 Uiso 1 1 d D . .
N2 N 0.98957(16) -0.11350(9) 0.04968(17) 0.0215(4) Uani 1 1 d . . .
N3 N 0.62965(16) -0.08361(9) -0.07063(18) 0.0236(5) Uani 1 1 d . . .
N4 N 0.96548(16) 0.24007(8) 0.16400(17) 0.0188(4) Uani 1 1 d D . .
H4A H 0.8952(5) 0.2456(12) 0.1298(19) 0.028 Uiso 1 1 d D . .
H4B H 1.0088(18) 0.2689(7) 0.185(2) 0.028 Uiso 1 1 d D . .
N5 N 1.24789(17) 0.25728(10) 0.29907(19) 0.0270(5) Uani 1 1 d . . .
N6 N 1.18505(17) 0.07724(10) 0.23669(18) 0.0257(5) Uani 1 1 d . . .
N7 N 0.54534(17) 0.24504(9) -0.0701(2) 0.0273(5) Uani 1 1 d D . .
H7A H 0.537(3) 0.2090(2) -0.079(3) 0.041 Uiso 1 1 d D . .
H7B H 0.4952(19) 0.2675(11) -0.111(2) 0.041 Uiso 1 1 d D . .
N8 N 0.50922(17) 0.38772(9) -0.10269(17) 0.0254(5) Uani 1 1 d . . .
N9 N 0.85421(17) 0.36206(9) 0.09456(17) 0.0244(5) Uani 1 1 d . . .
N10 N 0.53591(16) 0.03521(9) -0.09090(18) 0.0227(5) Uani 1 1 d D . .
H10A H 0.6061(6) 0.0291(13) -0.058(2) 0.034 Uiso 1 1 d D . .
H10B H 0.4907(19) 0.0070(8) -0.111(2) 0.034 Uiso 1 1 d D . .
N11 N 0.26411(17) 0.02038(9) -0.25753(19) 0.0290(5) Uani 1 1 d . . .
N12 N 0.31712(16) 0.19858(9) -0.20184(17) 0.0233(5) Uani 1 1 d . . .
K1 K 0.73882(5) 0.12664(3) 0.62853(6) 0.03393(15) Uani 1 1 d . . .
C1 C 0.84761(17) 0.00775(9) 0.04804(17) 0.0136(4) Uani 1 1 d . . .
C2 C 0.82680(18) -0.04919(9) 0.01723(18) 0.0146(4) Uani 1 1 d . . .
C3 C 0.91457(18) -0.08580(10) 0.03401(18) 0.0155(4) Uani 1 1 d . . .
C4 C 0.71807(19) -0.06810(9) -0.03220(18) 0.0163(5) Uani 1 1 d . . .
C5 C 1.00063(17) 0.18764(10) 0.17202(17) 0.0138(4) Uani 1 1 d . . .
C6 C 1.11559(18) 0.17722(10) 0.22032(18) 0.0160(4) Uani 1 1 d . . .
C7 C 1.19000(18) 0.22068(11) 0.26376(19) 0.0183(5) Uani 1 1 d . . .
C8 C 1.15389(18) 0.12224(11) 0.22956(18) 0.0178(5) Uani 1 1 d . . .
C9 C 0.64564(18) 0.26318(9) -0.01208(17) 0.0147(4) Uani 1 1 d . . .
C10 C 0.66491(18) 0.32132(9) -0.00484(18) 0.0153(4) Uani 1 1 d . . .
C11 C 0.58052(19) 0.35870(10) -0.05847(18) 0.0172(5) Uani 1 1 d . . .
C12 C 0.76946(19) 0.34298(10) 0.05037(18) 0.0161(4) Uani 1 1 d . . .
C13 C 0.50434(17) 0.08801(10) -0.10728(17) 0.0137(4) Uani 1 1 d . . .
C14 C 0.39305(17) 0.09994(9) -0.16937(17) 0.0144(4) Uani 1 1 d . . .
C15 C 0.32044(18) 0.05685(10) -0.21800(19) 0.0181(5) Uani 1 1 d . . .
C16 C 0.35302(17) 0.15467(10) -0.18629(18) 0.0158(4) Uani 1 1 d . . .
C17 C 0.8845(2) 0.02423(11) 0.5223(2) 0.0250(5) Uani 1 1 d . . .
H17A H 0.9241 0.0509 0.4960 0.030 Uiso 1 1 calc R A .
H17B H 0.8882 -0.0125 0.4926 0.030 Uiso 1 1 calc R . .
C18 C 0.9398(2) 0.02118(12) 0.6386(2) 0.0284(6) Uani 1 1 d . A .
H18A H 0.8997 -0.0051 0.6651 0.034 Uiso 1 1 calc R . .
H18B H 1.0149 0.0070 0.6581 0.034 Uiso 1 1 calc R . .
C19 C 1.0358(2) 0.10569(14) 0.6916(3) 0.0369(7) Uani 1 1 d . . .
H19A H 1.0450 0.1040 0.6249 0.044 Uiso 1 1 calc R A .
H19B H 1.1023 0.0903 0.7461 0.044 Uiso 1 1 calc R . .
C20 C 1.0208(2) 0.16379(14) 0.7161(2) 0.0371(7) Uani 1 1 d . A .
H20A H 1.0070 0.1655 0.7804 0.045 Uiso 1 1 calc R . .
H20B H 1.0874 0.1855 0.7266 0.045 Uiso 1 1 calc R . .
C21 C 0.9182(3) 0.24299(15) 0.6418(3) 0.0576(10) Uani 1 1 d . . .
H21A H 0.9854 0.2627 0.6476 0.069 Uiso 1 1 calc R A .
H21B H 0.9041 0.2508 0.7048 0.069 Uiso 1 1 calc R . .
C22 C 0.8257(4) 0.26217(15) 0.5495(3) 0.0621(12) Uani 1 1 d . A .
H22A H 0.8162 0.3025 0.5549 0.075 Uiso 1 1 calc R . .
H22B H 0.8416 0.2554 0.4872 0.075 Uiso 1 1 calc R . .
C23 C 0.6374(4) 0.25774(16) 0.4581(3) 0.0726(15) Uani 1 1 d . . .
H23B H 0.6479 0.2554 0.3922 0.087 Uiso 1 1 calc R A .
H23A H 0.6298 0.2973 0.4727 0.087 Uiso 1 1 calc R . .
C24 C 0.5375(4) 0.2277(2) 0.4482(3) 0.0768(17) Uani 1 1 d . A .
H24A H 0.5321 0.2253 0.5165 0.092 Uiso 1 1 calc R . .
H24B H 0.4726 0.2476 0.4002 0.092 Uiso 1 1 calc R . .
C25 C 0.4499(3) 0.1415(2) 0.4048(4) 0.0869(19) Uani 1 1 d . . .
H25A H 0.3821 0.1573 0.3527 0.104 Uiso 1 1 calc R A .
H25B H 0.4432 0.1415 0.4727 0.104 Uiso 1 1 calc R . .
C26 C 0.4649(3) 0.0846(2) 0.3758(3) 0.0743(16) Uani 1 1 d . A .
H26A H 0.4007 0.0618 0.3690 0.089 Uiso 1 1 calc R . .
H26B H 0.4727 0.0845 0.3084 0.089 Uiso 1 1 calc R . .
C27 C 0.5894(3) 0.01153(16) 0.4231(3) 0.0434(8) Uani 1 1 d . . .
H27A H 0.5862 0.0141 0.3516 0.052 Uiso 1 1 calc R A .
H27B H 0.5386 -0.0179 0.4252 0.052 Uiso 1 1 calc R . .
C28 C 0.7024(2) -0.00183(13) 0.4959(3) 0.0361(7) Uani 1 1 d . A .
H28A H 0.7058 -0.0041 0.5676 0.043 Uiso 1 1 calc R . .
H15B H 0.7252 -0.0380 0.4777 0.043 Uiso 1 1 calc R . .
O16B O 0.764(4) 0.0402(3) 0.777(2) 0.061(3) Uani 0.68(13) 1 d PD A 2

loop_
_atom_site_aniso_label
_atom_site_aniso_U_11
_atom_site_aniso_U_22
_atom_site_aniso_U_33
_atom_site_aniso_U_23
_atom_site_aniso_U_13
_atom_site_aniso_U_12
Gd1 0.00934(5) 0.00868(5) 0.01293(5) -0.00040(4) 0.00208(4) 0.00021(4)
O1 0.0132(7) 0.0124(8) 0.0203(8) -0.0017(7) 0.0024(6) 0.0031(6)
O2 0.0119(7) 0.0149(8) 0.0172(8) -0.0024(6) 0.0030(6) -0.0023(6)
O3 0.0142(7) 0.0110(8) 0.0204(8) 0.0009(7) 0.0028(6) 0.0019(7)
O4 0.0121(7) 0.0123(8) 0.0186(8) -0.0011(6) 0.0006(6) -0.0019(6)
O5 0.0150(7) 0.0201(9) 0.0165(8) 0.0038(7) 0.0052(6) 0.0044(7)
O6 0.0522(12) 0.0116(8) 0.0236(10) -0.0026(7) 0.0228(9) -0.0047(9)
O7 0.0122(7) 0.0494(13) 0.0182(9) -0.0013(9) 0.0042(7) -0.0049(9)
O8 0.0145(7) 0.0128(8) 0.0172(8) 0.0018(7) 0.0003(6) -0.0042(7)
O9 0.0253(9) 0.0274(11) 0.0218(9) 0.0042(8) 0.0122(8) 0.0030(8)
O10 0.0246(9) 0.0211(10) 0.0307(10) 0.0040(8) 0.0098(8) -0.0024(8)
O11 0.0243(9) 0.0292(11) 0.0325(11) -0.0024(9) 0.0119(8) 0.0023(8)
O12 0.0364(12) 0.0307(12) 0.0584(15) 0.0033(11) 0.0112(11) -0.0041(10)
O13 0.0641(16) 0.0446(14) 0.0293(12) 0.0101(10) 0.0119(11) 0.0247(13)
O14 0.0367(12) 0.0751(19) 0.0533(15) 0.0091(14) 0.0265(11) 0.0222(13)
O15 0.0212(9) 0.0690(17) 0.0371(12) 0.0182(12) 0.0079(9) -0.0006(11)
O16A 0.037(16) 0.015(7) 0.038(8) 0.009(6) 0.018(9) 0.009(4)
O17 0.0175(8) 0.0328(11) 0.0244(10) 0.0034(8) 0.0053(7) -0.0015(8)
N1 0.0129(9) 0.0115(10) 0.0275(11) -0.0019(9) 0.0034(8) 0.0006(8)
N2 0.0184(10) 0.0182(11) 0.0289(12) 0.0003(9) 0.0103(9) 0.0028(9)
N3 0.0170(10) 0.0169(11) 0.0336(12) -0.0051(9) 0.0062(9) -0.0004(9)
N4 0.0122(9) 0.0114(10) 0.0286(11) -0.0014(8) 0.0032(8) -0.0028(8)
N5 0.0143(9) 0.0243(12) 0.0380(13) -0.0125(10) 0.0054(9) -0.0021(9)
N6 0.0187(10) 0.0213(12) 0.0344(13) -0.0018(10) 0.0073(9) 0.0024(9)
N7 0.0161(10) 0.0140(11) 0.0394(14) -0.0011(10) -0.0029(9) 0.0010(9)
N8 0.0238(11) 0.0181(11) 0.0261(12) -0.0021(9) 0.0006(9) 0.0066(9)
N9 0.0206(10) 0.0210(11) 0.0276(11) 0.0012(9) 0.0051(9) -0.0005(9)
N10 0.0139(9) 0.0106(10) 0.0349(13) -0.0003(9) -0.0001(9) 0.0010(8)
N11 0.0193(10) 0.0182(11) 0.0399(14) 0.0031(10) 0.0013(10) -0.0043(9)
N12 0.0173(10) 0.0187(11) 0.0283(12) 0.0003(9) 0.0030(9) 0.0014(9)
K1 0.0267(3) 0.0320(3) 0.0500(4) 0.0082(3) 0.0225(3) 0.0074(3)
C1 0.0150(10) 0.0127(11) 0.0137(10) 0.0014(8) 0.0062(8) 0.0004(9)
C2 0.0137(10) 0.0097(10) 0.0192(11) -0.0005(9) 0.0052(8) 0.0012(9)
C3 0.0163(10) 0.0118(11) 0.0189(11) -0.0012(9) 0.0073(9) -0.0033(9)
C4 0.0181(11) 0.0094(11) 0.0219(12) 0.0003(9) 0.0085(9) 0.0026(9)
C5 0.0147(10) 0.0153(11) 0.0112(10) 0.0005(8) 0.0046(8) -0.0005(9)
C6 0.0125(10) 0.0159(11) 0.0179(11) -0.0009(9) 0.0039(8) -0.0003(9)
C7 0.0119(10) 0.0207(13) 0.0209(12) -0.0028(10) 0.0049(9) 0.0026(10)
C8 0.0116(10) 0.0234(13) 0.0162(11) -0.0029(9) 0.0028(8) -0.0018(10)
C9 0.0136(10) 0.0123(11) 0.0162(11) -0.0006(9) 0.0035(8) 0.0010(9)
C10 0.0135(10) 0.0111(11) 0.0180(11) -0.0003(9) 0.0024(8) 0.0023(9)
C11 0.0177(10) 0.0142(11) 0.0164(11) -0.0047(9) 0.0029(9) -0.0013(10)
C12 0.0183(11) 0.0129(11) 0.0158(11) 0.0014(9) 0.0052(9) 0.0028(9)
C13 0.0139(9) 0.0150(11) 0.0116(10) 0.0009(8) 0.0045(8) 0.0006(9)
C14 0.0127(9) 0.0107(10) 0.0175(11) 0.0012(9) 0.0033(8) -0.0032(9)
C15 0.0130(10) 0.0150(11) 0.0234(12) 0.0066(10) 0.0038(9) 0.0015(9)
C16 0.0100(9) 0.0167(12) 0.0171(11) -0.0012(9) 0.0015(8) -0.0029(9)
C17 0.0272(13) 0.0209(13) 0.0262(13) 0.0036(11) 0.0098(11) 0.0058(11)
C18 0.0332(14) 0.0234(14) 0.0280(14) 0.0056(11) 0.0113(12) 0.0081(12)
C19 0.0198(12) 0.0451(19) 0.0455(18) 0.0006(15) 0.0123(12) 0.0014(13)
C20 0.0319(15) 0.0447(19) 0.0297(15) -0.0063(14) 0.0064(12) -0.0127(15)
C21 0.068(3) 0.033(2) 0.062(3) -0.0001(18) 0.016(2) -0.0121(19)
C22 0.097(3) 0.0277(18) 0.052(2) 0.0065(17) 0.018(2) 0.006(2)
C23 0.096(3) 0.041(2) 0.048(2) -0.0031(18) -0.008(2) 0.050(2)
C24 0.070(3) 0.117(4) 0.035(2) 0.000(2) 0.0110(19) 0.069(3)
C25 0.0314(19) 0.141(5) 0.098(4) 0.077(4) 0.037(2) 0.038(3)
C26 0.0178(15) 0.110(4) 0.075(3) 0.054(3) -0.0032(16) -0.010(2)
C27 0.0360(16) 0.059(2) 0.0329(17) -0.0028(16) 0.0111(13) -0.0217(17)
C28 0.0400(16) 0.0274(16) 0.0429(18) 0.0016(14) 0.0183(14) -0.0101(14)
O16B 0.123(9) 0.028(4) 0.060(4) -0.003(3) 0.065(5) 0.000(4)

loop_
_atom_type_symbol
_atom_type_description
_atom_type_scat_dispersion_real
_atom_type_scat_dispersion_imag
_atom_type_scat_source
C C 0.0033 0.0016 'International Tables Vol C Tables 4.2.6.8 and 6.1.1.4'
H H 0.0000 0.0000 'International Tables Vol C Tables 4.2.6.8 and 6.1.1.4'
N N 0.0061 0.0033 'International Tables Vol C Tables 4.2.6.8 and 6.1.1.4'
O O 0.0106 0.0060 'International Tables Vol C Tables 4.2.6.8 and 6.1.1.4'
Gd Gd -0.1653 3.9035 'International Tables Vol C Tables 4.2.6.8 and 6.1.1.4'
K K 0.2009 0.2494 'International Tables Vol C Tables 4.2.6.8 and 6.1.1.4'

loop_
_geom_angle_atom_site_label_1
_geom_angle_atom_site_label_2
_geom_angle_atom_site_label_3
_geom_angle
O2 Gd1 O3 88.41(5)
O2 Gd1 O8 73.92(6)
O3 Gd1 O8 137.49(6)
O2 Gd1 O1 89.38(5)
O3 Gd1 O1 146.49(6)
O8 Gd1 O1 73.11(6)
O2 Gd1 O4 147.59(6)
O3 Gd1 O4 82.00(5)
O8 Gd1 O4 131.67(5)
O1 Gd1 O4 82.16(5)
O2 Gd1 O6 79.71(6)
O3 Gd1 O6 69.70(6)
O8 Gd1 O6 69.26(6)
O1 Gd1 O6 142.36(6)
O4 Gd1 O6 124.49(6)
O2 Gd1 O7 141.56(6)
O3 Gd1 O7 108.06(6)
O8 Gd1 O7 70.61(6)
O1 Gd1 O7 94.09(6)
O4 Gd1 O7 70.54(6)
O6 Gd1 O7 74.37(7)
O2 Gd1 O5 72.63(6)
O3 Gd1 O5 74.22(6)
O8 Gd1 O5 132.09(6)
O1 Gd1 O5 73.23(6)
O4 Gd1 O5 74.97(5)
O6 Gd1 O5 134.64(6)
O7 Gd1 O5 144.59(6)
C1 O1 Gd1 136.48(14)
C5 O2 Gd1 138.50(15)
C9 O3 Gd1 140.84(15)
C13 O4 Gd1 134.88(14)
Gd1 O5 H1 111(2)
Gd1 O5 H2 120(2)
H1 O5 H2 105(3)
Gd1 O6 H3 117(2)
Gd1 O6 H4 129(2)
H3 O6 H4 109(3)
Gd1 O7 H5 109(2)
Gd1 O7 H6 133(2)
H5 O7 H6 110(3)
Gd1 O8 H7 128(2)
Gd1 O8 H8 123(2)
H7 O8 H8 108(3)
H9 O9 H10 105(3)
C28 O10 C17 113.5(2)
C28 O10 K1 100.34(16)
C17 O10 K1 112.22(15)
C19 O11 C18 113.0(2)
C19 O11 K1 119.25(17)
C18 O11 K1 114.56(15)
C21 O12 C20 113.3(3)
C21 O12 K1 110.1(2)
C20 O12 K1 106.57(18)
C22 O13 C23 112.0(3)
C22 O13 K1 119.7(2)
C23 O13 K1 125.5(3)
C24 O14 C25 112.3(4)
C24 O14 K1 95.9(2)
C25 O14 K1 101.9(2)
C26 O15 C27 111.6(3)
C26 O15 K1 127.4(3)
C27 O15 K1 117.07(16)
K1 O16A H15 136(3)
K1 O16A H16 114(3)
H15 O16A H16 105(3)
K1 O17 H17 110(2)
K1 O17 H18 126(2)
H17 O17 H18 105(3)
C1 N1 H1A 118.2(19)
C1 N1 H1B 119.5(19)
H1A N1 H1B 122(3)
C5 N4 H4A 117(2)
C5 N4 H4B 124.0(19)
H4A N4 H4B 119(3)
C9 N7 H7A 117(2)
C9 N7 H7B 121(2)
H7A N7 H7B 120(3)
C13 N10 H10A 117(2)
C13 N10 H10B 124(2)
H10A N10 H10B 119(3)
O17 K1 O11 139.39(6)
O17 K1 O16B 74.2(6)
O11 K1 O16B 68.9(8)
O17 K1 O16A 71.2(3)
O11 K1 O16A 73.0(4)
O16B K1 O16A 5.1(9)
O17 K1 O13 96.16(7)
O11 K1 O13 113.94(7)
O16B K1 O13 161.5(4)
O16A K1 O13 162.86(15)
O17 K1 O12 134.47(7)
O11 K1 O12 58.06(6)
O16B K1 O12 119.0(10)
O16A K1 O12 124.1(5)
O13 K1 O12 56.95(7)
O17 K1 O10 135.57(6)
O11 K1 O10 59.94(5)
O16B K1 O10 88.07(12)
O16A K1 O10 87.69(14)
O13 K1 O10 109.40(6)
O12 K1 O10 89.82(6)
O17 K1 O15 86.59(6)
O11 K1 O15 111.05(6)
O16B K1 O15 92.8(8)
O16A K1 O15 88.5(4)
O13 K1 O15 102.54(7)
O12 K1 O15 131.54(7)
O10 K1 O15 53.33(6)
O17 K1 O14 82.29(6)
O11 K1 O14 137.37(6)
O16B K1 O14 137.5(10)
O16A K1 O14 132.5(5)
O13 K1 O14 53.52(7)
O12 K1 O14 102.75(7)
O10 K1 O14 84.63(6)
O15 K1 O14 50.35(7)
O1 C1 N1 120.2(2)
O1 C1 C2 121.3(2)
N1 C1 C2 118.5(2)
C3 C2 C4 120.1(2)
C3 C2 C1 120.0(2)
C4 C2 C1 119.8(2)
N2 C3 C2 176.6(3)
N3 C4 C2 178.8(3)
O2 C5 N4 120.5(2)
O2 C5 C6 120.9(2)
N4 C5 C6 118.6(2)
C7 C6 C8 119.6(2)
C7 C6 C5 121.0(2)
C8 C6 C5 119.3(2)
N5 C7 C6 177.7(2)
N6 C8 C6 179.7(3)
O3 C9 N7 119.8(2)
O3 C9 C10 121.8(2)
N7 C9 C10 118.4(2)
C12 C10 C11 118.0(2)
C12 C10 C9 121.3(2)
C11 C10 C9 120.7(2)
N8 C11 C10 177.7(3)
N9 C12 C10 178.2(3)
O4 C13 N10 119.6(2)
O4 C13 C14 121.6(2)
N10 C13 C14 118.8(2)
C15 C14 C16 118.03(19)
C15 C14 C13 120.1(2)
C16 C14 C13 121.8(2)
N11 C15 C14 177.5(3)
N12 C16 C14 177.8(2)
O10 C17 C18 112.3(2)
O10 C17 H17A 109.2
C18 C17 H17A 109.2
O10 C17 H17B 109.2
C18 C17 H17B 109.2
H17A C17 H17B 107.9
O11 C18 C17 111.5(2)
O11 C18 H18A 109.3
C17 C18 H18A 109.3
O11 C18 H18B 109.3
C17 C18 H18B 109.3
H18A C18 H18B 108.0
O11 C19 C20 109.7(2)
O11 C19 H19A 109.7
C20 C19 H19A 109.7
O11 C19 H19B 109.7
C20 C19 H19B 109.7
H19A C19 H19B 108.2
O12 C20 C19 108.3(2)
O12 C20 H20A 110.0
C19 C20 H20A 110.0
O12 C20 H20B 110.0
C19 C20 H20B 110.0
H20A C20 H20B 108.4
O12 C21 C22 108.9(3)
O12 C21 H21A 109.9
C22 C21 H21A 109.9
O12 C21 H21B 109.9
C22 C21 H21B 109.9
H21A C21 H21B 108.3
O13 C22 C21 111.4(3)
O13 C22 H22A 109.3
C21 C22 H22A 109.3
O13 C22 H22B 109.3
C21 C22 H22B 109.3
H22A C22 H22B 108.0
O13 C23 C24 110.4(4)
O13 C23 H23B 109.6
C24 C23 H23B 109.6
O13 C23 H23A 109.6
C24 C23 H23A 109.6
H23B C23 H23A 108.1
O14 C24 C23 109.0(3)
O14 C24 H24A 109.9
C23 C24 H24A 109.9
O14 C24 H24B 109.9
C23 C24 H24B 109.9
H24A C24 H24B 108.3
O14 C25 C26 109.5(3)
O14 C25 H25A 109.8
C26 C25 H25A 109.8
O14 C25 H25B 109.8
C26 C25 H25B 109.8
H25A C25 H25B 108.2
O15 C26 C25 108.3(4)
O15 C26 H26A 110.0
C25 C26 H26A 110.0
O15 C26 H26B 110.0
C25 C26 H26B 110.0
H26A C26 H26B 108.4
O15 C27 C28 108.1(3)
O15 C27 H27A 110.1
C28 C27 H27A 110.1
O15 C27 H27B 110.1
C28 C27 H27B 110.1
H27A C27 H27B 108.4
O10 C28 C27 108.1(3)
O10 C28 H28A 110.1
C27 C28 H28A 110.1
O10 C28 H15B 110.1
C27 C28 H15B 110.1
H28A C28 H15B 108.4
K1 O16B H15 137(3)
K1 O16B H16 115(3)
H15 O16B H16 105(3)

loop_
_geom_bond_atom_site_label_1
_geom_bond_atom_site_label_2
_geom_bond_distance
Gd1 O2 2.3352(15)
Gd1 O3 2.3622(16)
Gd1 O8 2.3837(16)
Gd1 O1 2.3855(16)
Gd1 O4 2.4097(15)
Gd1 O6 2.4419(18)
Gd1 O7 2.4519(17)
Gd1 O5 2.4793(17)
O1 C1 1.276(3)
O2 C5 1.267(3)
O3 C9 1.270(3)
O4 C13 1.278(3)
O5 H1 0.8400(10)
O5 H2 0.8400(10)
O6 H3 0.8399(10)
O6 H4 0.8399(10)
O7 H5 0.8400(10)
O7 H6 0.8399(10)
O8 H7 0.8399(10)
O8 H8 0.8399(10)
O9 H9 0.8401(10)
O9 H10 0.8400(10)
O10 C28 1.427(3)
O10 C17 1.432(3)
O10 K1 3.010(2)
O11 C19 1.420(3)
O11 C18 1.422(3)
O11 K1 2.8307(19)
O12 C21 1.404(4)
O12 C20 1.406(4)
O12 K1 2.917(2)
O13 C22 1.401(5)
O13 C23 1.413(4)
O13 K1 2.886(3)
O14 C24 1.397(5)
O14 C25 1.431(5)
O14 K1 3.369(3)
O15 C26 1.409(4)
O15 C27 1.414(4)
O15 K1 3.092(2)
O16A K1 2.881(14)
O16A H15 0.8399(10)
O16A H16 0.8400(10)
O17 K1 2.790(2)
O17 H17 0.8399(10)
O17 H18 0.8400(10)
N1 C1 1.336(3)
N1 H1A 0.8799(10)
N1 H1B 0.8799(10)
N2 C3 1.150(3)
N3 C4 1.150(3)
N4 C5 1.340(3)
N4 H4A 0.8800(10)
N4 H4B 0.8800(10)
N5 C7 1.151(3)
N6 C8 1.154(3)
N7 C9 1.339(3)
N7 H7A 0.8799(10)
N7 H7B 0.8799(10)
N8 C11 1.149(3)
N9 C12 1.152(3)
N10 C13 1.335(3)
N10 H10A 0.8800(10)
N10 H10B 0.8800(10)
N11 C15 1.150(3)
N12 C16 1.149(3)
K1 O16B 2.872(8)
C1 C2 1.437(3)
C2 C3 1.411(3)
C2 C4 1.416(3)
C5 C6 1.435(3)
C6 C7 1.409(3)
C6 C8 1.411(3)
C9 C10 1.425(3)
C10 C12 1.404(3)
C10 C11 1.409(3)
C13 C14 1.426(3)
C14 C15 1.404(3)
C14 C16 1.411(3)
C17 C18 1.509(4)
C17 H17A 0.9900
C17 H17B 0.9900
C18 H18A 0.9900
C18 H18B 0.9900
C19 C20 1.478(5)
C19 H19A 0.9900
C19 H19B 0.9900
C20 H20A 0.9900
C20 H20B 0.9900
C21 C22 1.472(5)
C21 H21A 0.9900
C21 H21B 0.9900
C22 H22A 0.9900
C22 H22B 0.9900
C23 C24 1.474(7)
C23 H23B 0.9900
C23 H23A 0.9900
C24 H24A 0.9900
C24 H24B 0.9900
C25 C26 1.470(7)
C25 H25A 0.9900
C25 H25B 0.9900
C26 H26A 0.9900
C26 H26B 0.9900
C27 C28 1.488(4)
C27 H27A 0.9900
C27 H27B 0.9900
C28 H28A 0.9900
C28 H15B 0.9900
O16B H15 0.8400(10)
O16B H16 0.8399(10)

loop_
_geom_hbond_atom_site_label_D
_geom_hbond_atom_site_label_H
_geom_hbond_atom_site_label_A
_geom_hbond_distance_DH
_geom_hbond_distance_HA
_geom_hbond_distance_DA
_geom_hbond_angle_DHA
_geom_hbond_site_symmetry_A
O5 H1 N2 0.8400(10) 2.061(6) 2.892(3) 170(3) 3_755
O5 H2 N5 0.8400(10) 2.021(5) 2.855(3) 172(3) 4_565
O6 H3 O9 0.8399(10) 1.916(12) 2.717(3) 159(3) .
O6 H4 N12 0.8399(10) 2.064(13) 2.861(3) 158(3) 4_666
O7 H5 O9 0.8400(10) 1.920(5) 2.754(3) 172(3) .
O7 H6 N3 0.8399(10) 2.100(11) 2.910(3) 162(3) 3_655
O8 H7 N11 0.8399(10) 1.940(7) 2.764(3) 166(3) 3_655
O8 H8 N8 0.8399(10) 1.944(5) 2.778(3) 172(3) 4_666
O9 H9 O10 0.8401(10) 1.972(5) 2.806(3) 171(3) .
O9 H10 O14 0.8400(10) 1.895(4) 2.733(3) 174(3) .
O17 H17 O4 0.8399(10) 2.437(17) 3.187(3) 149(3) 1_556
O17 H17 O5 0.8399(10) 2.58(2) 3.218(2) 134(3) 1_556
O17 H18 N9 0.8400(10) 2.033(13) 2.829(3) 158(3) 4_566
N1 H1A O2 0.8799(10) 2.238(10) 3.080(3) 160(3) .
N4 H4A O3 0.8800(10) 2.223(10) 3.066(2) 160(3) .
N4 H4B O17 0.8800(10) 2.227(8) 3.086(3) 165(3) 4_665
N7 H7A O4 0.8799(10) 2.046(11) 2.889(3) 160(3) .
N10 H10A O1 0.8800(10) 2.064(11) 2.910(2) 161(3) .
